data_4081229
loop_
_publ_author_name
'Stueger, Harald'
'Hasken, Bernd'
'Gross, Uwe'
'Fischer, Roland'
'Torvisco Gomez, Ana'

_publ_section_title
;
 Synthesis and Properties of Bridgehead-Functionalized
 Permethylbicyclo[2.2.2]octasilanes.
;
_journal_issue 16
_journal_name_full Organometallics
_journal_page_first 4490
_journal_page_last 4500
_journal_paper_doi 10.1021/om400184y
_journal_volume 32
_journal_year 2013
_chemical_formula_sum 'C32 H62 Fe Si10'
_chemical_formula_weight 783.57
_chemical_name_systematic
; 
1-(Ferrocenyldimethylsilyl)-4-(dimethylphenylsilyl)dodecamethylbicyclo[2.2.2]octasilane
;
_space_group_IT_number 2
_symmetry_cell_setting triclinic
_symmetry_space_group_name_Hall '-P 1'
_symmetry_space_group_name_H-M 'P -1'
_atom_sites_solution_hydrogens geom
_atom_sites_solution_primary direct
_atom_sites_solution_secondary difmap
_audit_creation_method SHELXL-97
_cell_angle_alpha 94.983(2)
_cell_angle_beta 96.290(2)
_cell_angle_gamma 98.578(2)
_cell_formula_units_Z 2
_cell_length_a 9.7295(5)
_cell_length_b 11.0452(5)
_cell_length_c 21.0052(9)
_cell_measurement_reflns_used 9846
_cell_measurement_temperature 100(2)
_cell_measurement_theta_max 27.13
_cell_measurement_theta_min 0.966
_cell_volume 2206.36(18)
_computing_cell_refinement 'Bruker SAINT'
_computing_data_collection 'Bruker APEX2'
_computing_data_reduction 'Bruker SAINT'
_computing_molecular_graphics 'Bruker SHELXTL'
_computing_publication_material 'Bruker SHELXTL'
_computing_structure_refinement 'SHELXL-97 (Sheldrick, 2008)'
_computing_structure_solution 'SHELXS-97 (Sheldrick, 2008)'
_diffrn_ambient_temperature 100(2)
_diffrn_measured_fraction_theta_full 0.966
_diffrn_measured_fraction_theta_max 0.966
_diffrn_measurement_device_type 'Bruker APEX-II CCD'
_diffrn_measurement_method '\f and \w scans'
_diffrn_radiation_monochromator graphite
_diffrn_radiation_source 'fine-focus sealed tube'
_diffrn_radiation_type MoK\a
_diffrn_radiation_wavelength 0.71073
_diffrn_reflns_av_R_equivalents 0.0526
_diffrn_reflns_av_sigmaI/netI 0.0474
_diffrn_reflns_limit_h_max 12
_diffrn_reflns_limit_h_min -12
_diffrn_reflns_limit_k_max 11
_diffrn_reflns_limit_k_min -14
_diffrn_reflns_limit_l_max 26
_diffrn_reflns_limit_l_min -26
_diffrn_reflns_number 59646
_diffrn_reflns_theta_full 27.13
_diffrn_reflns_theta_max 27.13
_diffrn_reflns_theta_min 1.87
_exptl_absorpt_coefficient_mu 0.634
_exptl_absorpt_correction_T_max 0.73
_exptl_absorpt_correction_T_min 0.65
_exptl_absorpt_correction_type multi-scan
_exptl_absorpt_process_details 'R. Blessing, Acta Cryst. (1995) A51 33-38.'
_exptl_crystal_colour orange
_exptl_crystal_density_diffrn 1.179
_exptl_crystal_density_method 'not measured'
_exptl_crystal_description block
_exptl_crystal_F_000 840
_exptl_crystal_size_max 0.35
_exptl_crystal_size_mid 0.15
_exptl_crystal_size_min 0.15
_refine_diff_density_max 0.615
_refine_diff_density_min -0.337
_refine_diff_density_rms 0.080
_refine_ls_extinction_method none
_refine_ls_goodness_of_fit_ref 0.947
_refine_ls_hydrogen_treatment constr
_refine_ls_matrix_type full
_refine_ls_number_parameters 404
_refine_ls_number_reflns 9449
_refine_ls_number_restraints 0
_refine_ls_restrained_S_all 0.947
_refine_ls_R_factor_all 0.0676
_refine_ls_R_factor_gt 0.0393
_refine_ls_shift/su_max 0.000
_refine_ls_shift/su_mean 0.000
_refine_ls_structure_factor_coef Fsqd
_refine_ls_weighting_details 'calc w=1/[\s^2^(Fo^2^)+(0.1000P)^2^+0.0000P] where P=(Fo^2^+2Fc^2^)/3'
_refine_ls_weighting_scheme calc
_refine_ls_wR_factor_gt 0.1100
_refine_ls_wR_factor_ref 0.1361
_reflns_number_gt 6972
_reflns_number_total 9449
_reflns_threshold_expression >2sigma(I)
_cod_data_source_file om400184y_si_001.cif
_cod_data_source_block at74
_cod_depositor_comments
;
The following automatic conversions were performed:

'_symmetry_cell_setting' value 'Triclinic' changed to 'triclinic'
according to /home/saulius/struct/CIF-dictionaries/cif_core.dic
dictionary named 'cif_core.dic' version 2.4.2 from 2011-04-26.

Automatic conversion script
Id: cif_fix_values 1891 2012-01-12 08:04:46Z andrius 
;
_cod_original_sg_symbol_H-M 'P-1   '
_cod_database_code 4081229

loop_
_symmetry_equiv_pos_as_xyz
'x, y, z'
'-x, -y, -z'

loop_
_atom_site_label
_atom_site_type_symbol
_atom_site_fract_x
_atom_site_fract_y
_atom_site_fract_z
_atom_site_U_iso_or_equiv
_atom_site_adp_type
_atom_site_occupancy
_atom_site_symmetry_multiplicity
_atom_site_calc_flag
_atom_site_refinement_flags
Fe1 Fe 0.16539(4) -0.08300(4) 0.103675(18) 0.02129(12) Uani 1 1 d .
C1 C 0.2887(3) 0.0775(2) 0.14604(12) 0.0200(5) Uani 1 1 d .
C2 C 0.2777(3) -0.0145(3) 0.19043(12) 0.0239(6) Uani 1 1 d .
H2 H 0.3581 -0.0490 0.2118 0.029 Uiso 1 1 calc R
C3 C 0.1342(3) -0.0506(3) 0.19825(13) 0.0284(6) Uani 1 1 d .
H3 H 0.0969 -0.1136 0.2261 0.034 Uiso 1 1 calc R
C4 C 0.0538(3) 0.0181(3) 0.15894(14) 0.0289(6) Uani 1 1 d .
H4 H -0.0505 0.0119 0.1542 0.035 Uiso 1 1 calc R
C5 C 0.1474(3) 0.0965(3) 0.12692(13) 0.0229(6) Uani 1 1 d .
H5 H 0.1194 0.1545 0.0957 0.027 Uiso 1 1 calc R
C6 C 0.2563(3) -0.1429(3) 0.02580(14) 0.0314(7) Uani 1 1 d .
H6 H 0.3447 -0.1018 0.0115 0.038 Uiso 1 1 calc R
C7 C 0.2459(3) -0.2334(3) 0.06954(15) 0.0359(8) Uani 1 1 d .
H7 H 0.3261 -0.2670 0.0917 0.043 Uiso 1 1 calc R
C8 C 0.1033(4) -0.2677(3) 0.07686(16) 0.0409(8) Uani 1 1 d .
H8 H 0.0648 -0.3299 0.1049 0.049 Uiso 1 1 calc R
C9 C 0.0241(3) -0.1980(3) 0.03755(15) 0.0367(8) Uani 1 1 d .
H9 H -0.0800 -0.2026 0.0329 0.044 Uiso 1 1 calc R
C10 C 0.1187(3) -0.1211(3) 0.00578(13) 0.0290(6) Uani 1 1 d .
H10 H 0.0931 -0.0617 -0.0251 0.035 Uiso 1 1 calc R
Si1 Si 0.45173(7) 0.16007(7) 0.12026(3) 0.01763(16) Uani 1 1 d .
C11 C 0.4048(3) 0.2147(3) 0.03952(12) 0.0245(6) Uani 1 1 d .
H11A H 0.3623 0.1440 0.0086 0.037 Uiso 1 1 calc R
H11B H 0.4896 0.2562 0.0245 0.037 Uiso 1 1 calc R
H11C H 0.3380 0.2723 0.0435 0.037 Uiso 1 1 calc R
C12 C 0.5841(3) 0.0528(3) 0.11623(14) 0.0266(6) Uani 1 1 d .
H12A H 0.5957 0.0163 0.1570 0.040 Uiso 1 1 calc R
H12B H 0.6741 0.0988 0.1087 0.040 Uiso 1 1 calc R
H12C H 0.5516 -0.0126 0.0809 0.040 Uiso 1 1 calc R
Si2 Si 0.53987(7) 0.32838(6) 0.19757(3) 0.01521(16) Uani 1 1 d .
Si3 Si 0.35324(7) 0.40383(7) 0.24090(3) 0.01782(16) Uani 1 1 d .
C13 C 0.2206(3) 0.4353(3) 0.17399(13) 0.0264(6) Uani 1 1 d .
H13A H 0.1768 0.3575 0.1489 0.040 Uiso 1 1 calc R
H13B H 0.2678 0.4895 0.1458 0.040 Uiso 1 1 calc R
H13C H 0.1486 0.4752 0.1926 0.040 Uiso 1 1 calc R
C14 C 0.2611(3) 0.2874(3) 0.28979(14) 0.0265(6) Uani 1 1 d .
H14A H 0.1818 0.3195 0.3063 0.040 Uiso 1 1 calc R
H14B H 0.3269 0.2726 0.3260 0.040 Uiso 1 1 calc R
H14C H 0.2270 0.2100 0.2624 0.040 Uiso 1 1 calc R
Si4 Si 0.68522(7) 0.26622(7) 0.28081(3) 0.01969(17) Uani 1 1 d .
C15 C 0.6021(3) 0.1183(3) 0.30909(14) 0.0333(7) Uani 1 1 d .
H15A H 0.5911 0.0515 0.2741 0.050 Uiso 1 1 calc R
H15B H 0.5101 0.1280 0.3218 0.050 Uiso 1 1 calc R
H15C H 0.6621 0.0985 0.3461 0.050 Uiso 1 1 calc R
C16 C 0.8579(3) 0.2381(3) 0.25317(15) 0.0349(7) Uani 1 1 d .
H16A H 0.9119 0.2026 0.2869 0.052 Uiso 1 1 calc R
H16B H 0.9112 0.3163 0.2446 0.052 Uiso 1 1 calc R
H16C H 0.8398 0.1810 0.2137 0.052 Uiso 1 1 calc R
Si5 Si 0.67488(7) 0.49203(7) 0.15711(3) 0.01955(17) Uani 1 1 d .
C17 C 0.8079(3) 0.4348(3) 0.10825(15) 0.0365(8) Uani 1 1 d .
H17A H 0.7602 0.3718 0.0740 0.055 Uiso 1 1 calc R
H17B H 0.8752 0.3993 0.1363 0.055 Uiso 1 1 calc R
H17C H 0.8576 0.5036 0.0890 0.055 Uiso 1 1 calc R
C18 C 0.5581(3) 0.5707(3) 0.10212(14) 0.0353(7) Uani 1 1 d .
H18A H 0.6153 0.6370 0.0842 0.053 Uiso 1 1 calc R
H18B H 0.4903 0.6053 0.1266 0.053 Uiso 1 1 calc R
H18C H 0.5080 0.5108 0.0670 0.053 Uiso 1 1 calc R
Si6 Si 0.43543(7) 0.58591(7) 0.30994(3) 0.01800(17) Uani 1 1 d .
C19 C 0.3418(3) 0.5778(3) 0.38427(13) 0.0278(6) Uani 1 1 d .
H19A H 0.3836 0.6471 0.4163 0.042 Uiso 1 1 calc R
H19B H 0.3509 0.5002 0.4024 0.042 Uiso 1 1 calc R
H19C H 0.2424 0.5820 0.3726 0.042 Uiso 1 1 calc R
C20 C 0.3904(3) 0.7233(3) 0.26901(14) 0.0264(6) Uani 1 1 d .
H20A H 0.2885 0.7150 0.2587 0.040 Uiso 1 1 calc R
H20B H 0.4343 0.7273 0.2292 0.040 Uiso 1 1 calc R
H20C H 0.4252 0.7988 0.2979 0.040 Uiso 1 1 calc R
Si7 Si 0.73035(8) 0.41825(7) 0.36903(3) 0.02037(17) Uani 1 1 d .
C21 C 0.6182(3) 0.3642(3) 0.43212(14) 0.0351(7) Uani 1 1 d .
H21A H 0.6497 0.2915 0.4489 0.053 Uiso 1 1 calc R
H21B H 0.5202 0.3429 0.4128 0.053 Uiso 1 1 calc R
H21C H 0.6265 0.4300 0.4674 0.053 Uiso 1 1 calc R
C22 C 0.9193(3) 0.4299(3) 0.40475(15) 0.0323(7) Uani 1 1 d .
H22A H 0.9383 0.4896 0.4432 0.049 Uiso 1 1 calc R
H22B H 0.9807 0.4570 0.3730 0.049 Uiso 1 1 calc R
H22C H 0.9368 0.3491 0.4165 0.049 Uiso 1 1 calc R
Si8 Si 0.67907(7) 0.60720(7) 0.33745(3) 0.01761(16) Uani 1 1 d .
Si9 Si 0.78332(7) 0.64065(7) 0.24320(3) 0.01908(17) Uani 1 1 d .
C23 C 0.7661(3) 0.7969(3) 0.21630(14) 0.0279(6) Uani 1 1 d .
H23A H 0.8170 0.8611 0.2492 0.042 Uiso 1 1 calc R
H23B H 0.6669 0.8058 0.2102 0.042 Uiso 1 1 calc R
H23C H 0.8054 0.8049 0.1756 0.042 Uiso 1 1 calc R
C24 C 0.9757(3) 0.6332(3) 0.25935(14) 0.0271(6) Uani 1 1 d .
H24A H 1.0210 0.6530 0.2213 0.041 Uiso 1 1 calc R
H24B H 0.9883 0.5500 0.2690 0.041 Uiso 1 1 calc R
H24C H 1.0181 0.6926 0.2962 0.041 Uiso 1 1 calc R
Si10 Si 0.75688(8) 0.76465(7) 0.42306(4) 0.02220(18) Uani 1 1 d .
C25 C 0.6336(3) 0.8804(3) 0.42517(16) 0.0337(7) Uani 1 1 d .
H25A H 0.6742 0.9504 0.4570 0.051 Uiso 1 1 calc R
H25B H 0.5439 0.8419 0.4371 0.051 Uiso 1 1 calc R
H25C H 0.6183 0.9094 0.3826 0.051 Uiso 1 1 calc R
C26 C 0.7638(3) 0.6988(3) 0.50297(13) 0.0306(7) Uani 1 1 d .
H26A H 0.7903 0.7659 0.5379 0.046 Uiso 1 1 calc R
H26B H 0.8333 0.6431 0.5051 0.046 Uiso 1 1 calc R
H26C H 0.6715 0.6533 0.5075 0.046 Uiso 1 1 calc R
C27 C 0.9368(3) 0.8462(3) 0.41360(13) 0.0265(6) Uani 1 1 d .
C28 C 0.9528(3) 0.9500(3) 0.37896(15) 0.0353(7) Uani 1 1 d .
H28 H 0.8721 0.9816 0.3623 0.042 Uiso 1 1 calc R
C29 C 1.0851(3) 1.0070(3) 0.36869(16) 0.0408(8) Uani 1 1 d .
H29 H 1.0938 1.0765 0.3449 0.049 Uiso 1 1 calc R
C30 C 1.2035(4) 0.9630(3) 0.39287(17) 0.0444(9) Uani 1 1 d .
H30 H 1.2935 1.0011 0.3851 0.053 Uiso 1 1 calc R
C31 C 1.1902(3) 0.8626(3) 0.42869(18) 0.0447(9) Uani 1 1 d .
H31 H 1.2717 0.8336 0.4466 0.054 Uiso 1 1 calc R
C32 C 1.0595(3) 0.8049(3) 0.43839(16) 0.0358(7) Uani 1 1 d .
H32 H 1.0523 0.7356 0.4624 0.043 Uiso 1 1 calc R

loop_
_atom_site_aniso_label
_atom_site_aniso_U_11
_atom_site_aniso_U_22
_atom_site_aniso_U_33
_atom_site_aniso_U_23
_atom_site_aniso_U_13
_atom_site_aniso_U_12
Fe1 0.0214(2) 0.0180(2) 0.0234(2) 0.00100(16) 0.00028(15) 0.00202(16)
C1 0.0225(13) 0.0163(14) 0.0201(13) -0.0010(11) 0.0002(10) 0.0026(11)
C2 0.0269(14) 0.0231(15) 0.0193(13) 0.0018(11) -0.0006(11) -0.0012(12)
C3 0.0344(16) 0.0254(16) 0.0238(14) 0.0008(12) 0.0072(12) -0.0021(13)
C4 0.0245(14) 0.0251(16) 0.0366(16) -0.0048(13) 0.0096(12) 0.0024(12)
C5 0.0225(14) 0.0190(14) 0.0272(14) -0.0006(11) 0.0028(11) 0.0050(11)
C6 0.0282(15) 0.0366(19) 0.0276(15) -0.0064(13) 0.0005(12) 0.0073(13)
C7 0.047(2) 0.0281(17) 0.0332(17) -0.0073(14) -0.0037(14) 0.0202(15)
C8 0.060(2) 0.0211(17) 0.0368(18) -0.0009(14) 0.0055(16) -0.0055(15)
C9 0.0307(16) 0.0355(19) 0.0364(17) -0.0096(14) -0.0061(13) -0.0035(14)
C10 0.0299(15) 0.0306(17) 0.0242(14) -0.0026(13) -0.0055(12) 0.0074(13)
Si1 0.0161(3) 0.0186(4) 0.0182(3) 0.0021(3) 0.0007(3) 0.0036(3)
C11 0.0289(15) 0.0260(15) 0.0190(13) 0.0048(11) 0.0019(11) 0.0050(12)
C12 0.0249(14) 0.0280(16) 0.0276(15) -0.0004(12) 0.0030(11) 0.0088(12)
Si2 0.0125(3) 0.0168(4) 0.0167(3) 0.0033(3) 0.0010(3) 0.0034(3)
Si3 0.0130(3) 0.0200(4) 0.0207(4) 0.0021(3) 0.0015(3) 0.0040(3)
C13 0.0177(13) 0.0313(17) 0.0298(15) -0.0006(13) -0.0025(11) 0.0088(12)
C14 0.0208(14) 0.0277(16) 0.0303(15) 0.0014(12) 0.0085(12) -0.0009(12)
Si4 0.0174(4) 0.0200(4) 0.0220(4) 0.0034(3) -0.0024(3) 0.0069(3)
C15 0.0428(18) 0.0256(16) 0.0291(16) 0.0106(13) -0.0076(13) 0.0022(13)
C16 0.0216(15) 0.042(2) 0.0413(17) -0.0028(15) -0.0032(13) 0.0162(14)
Si5 0.0182(4) 0.0217(4) 0.0183(4) 0.0047(3) 0.0024(3) 0.0001(3)
C17 0.0304(16) 0.044(2) 0.0335(17) -0.0063(15) 0.0146(13) -0.0020(14)
C18 0.0415(18) 0.0338(18) 0.0279(15) 0.0133(14) -0.0058(13) -0.0012(14)
Si6 0.0150(3) 0.0194(4) 0.0202(4) 0.0024(3) 0.0022(3) 0.0045(3)
C19 0.0263(15) 0.0299(17) 0.0273(15) 0.0001(13) 0.0091(12) 0.0023(12)
C20 0.0221(14) 0.0232(15) 0.0334(15) 0.0056(12) -0.0020(12) 0.0046(12)
Si7 0.0209(4) 0.0227(4) 0.0177(4) 0.0043(3) -0.0019(3) 0.0060(3)
C21 0.049(2) 0.0334(18) 0.0241(15) 0.0092(13) 0.0071(14) 0.0056(15)
C22 0.0293(16) 0.0329(18) 0.0335(16) 0.0013(14) -0.0106(13) 0.0127(13)
Si8 0.0146(3) 0.0196(4) 0.0188(4) 0.0034(3) 0.0008(3) 0.0035(3)
Si9 0.0165(3) 0.0202(4) 0.0204(4) 0.0040(3) 0.0026(3) 0.0013(3)
C23 0.0284(15) 0.0235(15) 0.0315(15) 0.0067(13) 0.0039(12) 0.0009(12)
C24 0.0183(13) 0.0337(17) 0.0297(15) 0.0044(13) 0.0065(11) 0.0023(12)
Si10 0.0224(4) 0.0210(4) 0.0226(4) 0.0020(3) 0.0013(3) 0.0027(3)
C25 0.0322(17) 0.0272(17) 0.0416(18) 0.0013(14) 0.0029(14) 0.0069(13)
C26 0.0340(16) 0.0333(18) 0.0234(14) -0.0002(13) 0.0016(12) 0.0054(13)
C27 0.0296(15) 0.0267(16) 0.0225(14) -0.0002(12) 0.0031(11) 0.0033(12)
C28 0.0346(17) 0.0310(18) 0.0392(17) 0.0054(14) 0.0021(14) 0.0024(14)
C29 0.0407(19) 0.037(2) 0.0399(18) 0.0019(15) 0.0048(15) -0.0084(15)
C30 0.0332(18) 0.043(2) 0.051(2) -0.0037(17) 0.0107(16) -0.0110(16)
C31 0.0304(17) 0.043(2) 0.058(2) -0.0032(18) 0.0017(16) 0.0050(15)
C32 0.0298(16) 0.0333(18) 0.0439(18) 0.0017(15) 0.0020(14) 0.0069(14)

loop_
_atom_type_symbol
_atom_type_description
_atom_type_scat_dispersion_real
_atom_type_scat_dispersion_imag
_atom_type_scat_source
C C 0.0033 0.0016 'International Tables Vol C Tables 4.2.6.8 and 6.1.1.4'
H H 0.0000 0.0000 'International Tables Vol C Tables 4.2.6.8 and 6.1.1.4'
Si Si 0.0817 0.0704 'International Tables Vol C Tables 4.2.6.8 and 6.1.1.4'
Fe Fe 0.3463 0.8444 'International Tables Vol C Tables 4.2.6.8 and 6.1.1.4'

loop_
_geom_angle_atom_site_label_1
_geom_angle_atom_site_label_2
_geom_angle_atom_site_label_3
_geom_angle
C5 Fe1 C2 68.48(11)
C5 Fe1 C4 40.86(11)
C2 Fe1 C4 68.38(12)
C5 Fe1 C9 122.54(12)
C2 Fe1 C9 159.02(12)
C4 Fe1 C9 107.26(13)
C5 Fe1 C7 159.86(13)
C2 Fe1 C7 107.92(12)
C4 Fe1 C7 158.04(13)
C9 Fe1 C7 68.00(13)
C5 Fe1 C6 123.63(12)
C2 Fe1 C6 122.96(11)
C4 Fe1 C6 159.78(12)
C9 Fe1 C6 68.21(13)
C7 Fe1 C6 40.42(13)
C5 Fe1 C10 107.81(12)
C2 Fe1 C10 158.95(12)
C4 Fe1 C10 123.28(12)
C9 Fe1 C10 40.56(13)
C7 Fe1 C10 68.00(12)
C6 Fe1 C10 40.56(11)
C5 Fe1 C8 158.35(13)
C2 Fe1 C8 123.05(12)
C4 Fe1 C8 122.19(13)
C9 Fe1 C8 40.55(13)
C7 Fe1 C8 40.31(14)
C6 Fe1 C8 68.06(13)
C10 Fe1 C8 68.13(13)
C5 Fe1 C3 68.56(12)
C2 Fe1 C3 40.75(11)
C4 Fe1 C3 40.54(12)
C9 Fe1 C3 122.68(12)
C7 Fe1 C3 122.54(12)
C6 Fe1 C3 158.59(12)
C10 Fe1 C3 159.05(12)
C8 Fe1 C3 107.20(13)
C5 Fe1 C1 41.21(10)
C2 Fe1 C1 41.07(10)
C4 Fe1 C1 69.35(11)
C9 Fe1 C1 158.57(12)
C7 Fe1 C1 123.03(12)
C6 Fe1 C1 107.26(12)
C10 Fe1 C1 122.44(11)
C8 Fe1 C1 159.13(13)
C3 Fe1 C1 69.33(11)
C2 C1 C5 105.8(2)
C2 C1 Si1 127.6(2)
C5 C1 Si1 126.6(2)
C2 C1 Fe1 68.87(15)
C5 C1 Fe1 68.72(15)
Si1 C1 Fe1 128.42(14)
C3 C2 C1 109.4(2)
C3 C2 Fe1 70.02(15)
C1 C2 Fe1 70.06(15)
C3 C2 H2 125.3
C1 C2 H2 125.3
Fe1 C2 H2 125.3
C4 C3 C2 107.7(2)
C4 C3 Fe1 69.53(16)
C2 C3 Fe1 69.23(15)
C4 C3 H3 126.2
C2 C3 H3 126.2
Fe1 C3 H3 126.2
C3 C4 C5 108.1(2)
C3 C4 Fe1 69.93(17)
C5 C4 Fe1 69.29(16)
C3 C4 H4 125.9
C5 C4 H4 125.9
Fe1 C4 H4 125.9
C4 C5 C1 109.0(2)
C4 C5 Fe1 69.85(17)
C1 C5 Fe1 70.08(15)
C4 C5 H5 125.5
C1 C5 H5 125.5
Fe1 C5 H5 125.5
C7 C6 C10 107.8(3)
C7 C6 Fe1 69.71(17)
C10 C6 Fe1 69.71(17)
C7 C6 H6 126.1
C10 C6 H6 126.1
Fe1 C6 H6 126.1
C8 C7 C6 108.5(3)
C8 C7 Fe1 69.94(18)
C6 C7 Fe1 69.87(18)
C8 C7 H7 125.8
C6 C7 H7 125.8
Fe1 C7 H7 125.8
C7 C8 C9 107.9(3)
C7 C8 Fe1 69.75(18)
C9 C8 Fe1 69.59(19)
C7 C8 H8 126.0
C9 C8 H8 126.0
Fe1 C8 H8 126.0
C10 C9 C8 107.9(3)
C10 C9 Fe1 69.83(17)
C8 C9 Fe1 69.86(18)
C10 C9 H9 126.0
C8 C9 H9 126.0
Fe1 C9 H9 126.0
C9 C10 C6 107.9(3)
C9 C10 Fe1 69.61(17)
C6 C10 Fe1 69.73(16)
C9 C10 H10 126.0
C6 C10 H10 126.0
Fe1 C10 H10 126.0
C1 Si1 C12 109.22(13)
C1 Si1 C11 108.16(12)
C12 Si1 C11 111.41(13)
C1 Si1 Si2 107.90(9)
C12 Si1 Si2 109.60(10)
C11 Si1 Si2 110.46(10)
Si1 C11 H11A 109.5
Si1 C11 H11B 109.5
H11A C11 H11B 109.5
Si1 C11 H11C 109.5
H11A C11 H11C 109.5
H11B C11 H11C 109.5
Si1 C12 H12A 109.5
Si1 C12 H12B 109.5
H12A C12 H12B 109.5
Si1 C12 H12C 109.5
H12A C12 H12C 109.5
H12B C12 H12C 109.5
Si4 Si2 Si3 108.86(4)
Si4 Si2 Si5 106.48(4)
Si3 Si2 Si5 108.05(4)
Si4 Si2 Si1 109.86(4)
Si3 Si2 Si1 109.50(4)
Si5 Si2 Si1 113.94(4)
C13 Si3 C14 108.10(13)
C13 Si3 Si2 110.18(9)
C14 Si3 Si2 110.73(10)
C13 Si3 Si6 109.60(10)
C14 Si3 Si6 107.67(10)
Si2 Si3 Si6 110.49(4)
Si3 C13 H13A 109.5
Si3 C13 H13B 109.5
H13A C13 H13B 109.5
Si3 C13 H13C 109.5
H13A C13 H13C 109.5
H13B C13 H13C 109.5
Si3 C14 H14A 109.5
Si3 C14 H14B 109.5
H14A C14 H14B 109.5
Si3 C14 H14C 109.5
H14A C14 H14C 109.5
H14B C14 H14C 109.5
C15 Si4 C16 107.10(15)
C15 Si4 Si2 111.60(10)
C16 Si4 Si2 111.01(10)
C15 Si4 Si7 108.12(10)
C16 Si4 Si7 108.87(11)
Si2 Si4 Si7 110.04(4)
Si4 C15 H15A 109.5
Si4 C15 H15B 109.5
H15A C15 H15B 109.5
Si4 C15 H15C 109.5
H15A C15 H15C 109.5
H15B C15 H15C 109.5
Si4 C16 H16A 109.5
Si4 C16 H16B 109.5
H16A C16 H16B 109.5
Si4 C16 H16C 109.5
H16A C16 H16C 109.5
H16B C16 H16C 109.5
C17 Si5 C18 107.34(15)
C17 Si5 Si2 111.02(11)
C18 Si5 Si2 109.80(10)
C17 Si5 Si9 111.48(10)
C18 Si5 Si9 107.31(11)
Si2 Si5 Si9 109.78(4)
Si5 C17 H17A 109.5
Si5 C17 H17B 109.5
H17A C17 H17B 109.5
Si5 C17 H17C 109.5
H17A C17 H17C 109.5
H17B C17 H17C 109.5
Si5 C18 H18A 109.5
Si5 C18 H18B 109.5
H18A C18 H18B 109.5
Si5 C18 H18C 109.5
H18A C18 H18C 109.5
H18B C18 H18C 109.5
C20 Si6 C19 107.91(13)
C20 Si6 Si8 109.82(9)
C19 Si6 Si8 110.95(9)
C20 Si6 Si3 109.81(10)
C19 Si6 Si3 108.12(10)
Si8 Si6 Si3 110.19(4)
Si6 C19 H19A 109.5
Si6 C19 H19B 109.5
H19A C19 H19B 109.5
Si6 C19 H19C 109.5
H19A C19 H19C 109.5
H19B C19 H19C 109.5
Si6 C20 H20A 109.5
Si6 C20 H20B 109.5
H20A C20 H20B 109.5
Si6 C20 H20C 109.5
H20A C20 H20C 109.5
H20B C20 H20C 109.5
C21 Si7 C22 107.23(14)
C21 Si7 Si4 107.70(11)
C22 Si7 Si4 108.47(10)
C21 Si7 Si8 110.68(11)
C22 Si7 Si8 112.01(11)
Si4 Si7 Si8 110.58(4)
Si7 C21 H21A 109.5
Si7 C21 H21B 109.5
H21A C21 H21B 109.5
Si7 C21 H21C 109.5
H21A C21 H21C 109.5
H21B C21 H21C 109.5
Si7 C22 H22A 109.5
Si7 C22 H22B 109.5
H22A C22 H22B 109.5
Si7 C22 H22C 109.5
H22A C22 H22C 109.5
H22B C22 H22C 109.5
Si6 Si8 Si7 107.75(4)
Si6 Si8 Si9 107.40(4)
Si7 Si8 Si9 107.20(4)
Si6 Si8 Si10 110.68(4)
Si7 Si8 Si10 109.76(4)
Si9 Si8 Si10 113.82(4)
C24 Si9 C23 107.46(13)
C24 Si9 Si8 109.11(9)
C23 Si9 Si8 112.17(10)
C24 Si9 Si5 110.49(10)
C23 Si9 Si5 107.03(10)
Si8 Si9 Si5 110.52(4)
Si9 C23 H23A 109.5
Si9 C23 H23B 109.5
H23A C23 H23B 109.5
Si9 C23 H23C 109.5
H23A C23 H23C 109.5
H23B C23 H23C 109.5
Si9 C24 H24A 109.5
Si9 C24 H24B 109.5
H24A C24 H24B 109.5
Si9 C24 H24C 109.5
H24A C24 H24C 109.5
H24B C24 H24C 109.5
C25 Si10 C26 107.11(14)
C25 Si10 C27 108.84(14)
C26 Si10 C27 108.96(13)
C25 Si10 Si8 110.92(11)
C26 Si10 Si8 110.72(10)
C27 Si10 Si8 110.21(9)
Si10 C25 H25A 109.5
Si10 C25 H25B 109.5
H25A C25 H25B 109.5
Si10 C25 H25C 109.5
H25A C25 H25C 109.5
H25B C25 H25C 109.5
Si10 C26 H26A 109.5
Si10 C26 H26B 109.5
H26A C26 H26B 109.5
Si10 C26 H26C 109.5
H26A C26 H26C 109.5
H26B C26 H26C 109.5
C32 C27 C28 117.2(3)
C32 C27 Si10 122.2(2)
C28 C27 Si10 120.6(2)
C29 C28 C27 121.0(3)
C29 C28 H28 119.5
C27 C28 H28 119.5
C30 C29 C28 120.4(3)
C30 C29 H29 119.8
C28 C29 H29 119.8
C29 C30 C31 119.6(3)
C29 C30 H30 120.2
C31 C30 H30 120.2
C32 C31 C30 120.4(3)
C32 C31 H31 119.8
C30 C31 H31 119.8
C31 C32 C27 121.5(3)
C31 C32 H32 119.3
C27 C32 H32 119.3

loop_
_geom_bond_atom_site_label_1
_geom_bond_atom_site_label_2
_geom_bond_distance
Fe1 C5 2.039(3)
Fe1 C2 2.041(3)
Fe1 C4 2.046(3)
Fe1 C9 2.046(3)
Fe1 C7 2.047(3)
Fe1 C6 2.050(3)
Fe1 C10 2.049(3)
Fe1 C8 2.050(3)
Fe1 C3 2.051(3)
Fe1 C1 2.057(3)
C1 C2 1.437(4)
C1 C5 1.441(4)
C1 Si1 1.866(3)
C2 C3 1.425(4)
C2 H2 1.0000
C3 C4 1.419(4)
C3 H3 1.0000
C4 C5 1.426(4)
C4 H4 1.0000
C5 H5 1.0000
C6 C7 1.415(5)
C6 C10 1.421(4)
C6 H6 1.0000
C7 C8 1.412(5)
C7 H7 1.0000
C8 C9 1.420(5)
C8 H8 1.0000
C9 C10 1.420(4)
C9 H9 1.0000
C10 H10 1.0000
Si1 C12 1.879(3)
Si1 C11 1.881(3)
Si1 Si2 2.3501(10)
C11 H11A 0.9800
C11 H11B 0.9800
C11 H11C 0.9800
C12 H12A 0.9800
C12 H12B 0.9800
C12 H12C 0.9800
Si2 Si4 2.3420(9)
Si2 Si3 2.3456(10)
Si2 Si5 2.3490(10)
Si3 C13 1.893(3)
Si3 C14 1.897(3)
Si3 Si6 2.3552(10)
C13 H13A 0.9800
C13 H13B 0.9800
C13 H13C 0.9800
C14 H14A 0.9800
C14 H14B 0.9800
C14 H14C 0.9800
Si4 C15 1.885(3)
Si4 C16 1.896(3)
Si4 Si7 2.3468(11)
C15 H15A 0.9800
C15 H15B 0.9800
C15 H15C 0.9800
C16 H16A 0.9800
C16 H16B 0.9800
C16 H16C 0.9800
Si5 C17 1.885(3)
Si5 C18 1.888(3)
Si5 Si9 2.3722(10)
C17 H17A 0.9800
C17 H17B 0.9800
C17 H17C 0.9800
C18 H18A 0.9800
C18 H18B 0.9800
C18 H18C 0.9800
Si6 C20 1.891(3)
Si6 C19 1.894(3)
Si6 Si8 2.3491(10)
C19 H19A 0.9800
C19 H19B 0.9800
C19 H19C 0.9800
C20 H20A 0.9800
C20 H20B 0.9800
C20 H20C 0.9800
Si7 C21 1.888(3)
Si7 C22 1.889(3)
Si7 Si8 2.3502(10)
C21 H21A 0.9800
C21 H21B 0.9800
C21 H21C 0.9800
C22 H22A 0.9800
C22 H22B 0.9800
C22 H22C 0.9800
Si8 Si9 2.3537(10)
Si8 Si10 2.3658(10)
Si9 C24 1.881(3)
Si9 C23 1.887(3)
C23 H23A 0.9800
C23 H23B 0.9800
C23 H23C 0.9800
C24 H24A 0.9800
C24 H24B 0.9800
C24 H24C 0.9800
Si10 C25 1.881(3)
Si10 C26 1.885(3)
Si10 C27 1.885(3)
C25 H25A 0.9800
C25 H25B 0.9800
C25 H25C 0.9800
C26 H26A 0.9800
C26 H26B 0.9800
C26 H26C 0.9800
C27 C32 1.405(4)
C27 C28 1.408(4)
C28 C29 1.394(4)
C28 H28 0.9500
C29 C30 1.379(5)
C29 H29 0.9500
C30 C31 1.392(5)
C30 H30 0.9500
C31 C32 1.380(5)
C31 H31 0.9500
C32 H32 0.9500
